data_7224870
loop_
_publ_author_name
'Russell, Samantha E.'
'Gosset, Cyrille'
'Agache, Xavier'
'Volkringer, Christophe'
'Henry, Natacha'
'Decadt, Roel'
'Van Deun, Rik'
'Visseaux, Marc'
'Loiseau, Thierry'

_publ_section_title
;
 A new series of trivalent lanthanide (Ce, Pr, Nd, Sm, Eu, Gd, Tb, Dy)
 coordination polymers with a 1,2-cyclohexanedicarboxylate ligand:
 synthesis, crystal structure, luminescence and catalytic properties
;
_journal_issue 20
_journal_name_full CrystEngComm
_journal_page_first 3594
_journal_paper_doi 10.1039/C6CE00101G
_journal_volume 18
_journal_year 2016
_chemical_formula_moiety '1(Ce 3+).  1(C8 O4 H10 2-). 1(C1 O2 H1 1-) 1(H2 O)'
_chemical_formula_sum 'C9 H13 Ce O7'
_chemical_formula_weight 373.3
_chemical_name_systematic ' ?'
_space_group_IT_number 14
_symmetry_cell_setting monoclinic
_symmetry_Int_Tables_number 14
_symmetry_space_group_name_Hall '-P 2ybc'
_symmetry_space_group_name_H-M 'P 1 21/c 1'
_audit_update_record
;
2016-03-25 deposited with the CCDC.
2016-04-06 downloaded from the CCDC.
;
_cell_angle_alpha 90
_cell_angle_beta 100.259(3)
_cell_angle_gamma 90
_cell_formula_units_Z 4
_cell_length_a 11.5191(6)
_cell_length_b 8.0183(5)
_cell_length_c 12.9595(8)
_cell_measurement_reflns_used 9991
_cell_measurement_temperature 293
_cell_measurement_theta_max 29.185
_cell_measurement_theta_min 3.002
_cell_volume 1177.85(12)
_diffrn_ambient_temperature 293
_diffrn_measured_fraction_theta_full 0.98
_diffrn_measured_fraction_theta_max 0.77
_diffrn_measurement_device 'four-circle diffractometer'
_diffrn_measurement_device_type 'Bruker CCD'
_diffrn_radiation_monochromator graphite
_diffrn_radiation_probe x-ray
_diffrn_radiation_source 'X-ray tube'
_diffrn_radiation_type 'Mo K\a'
_diffrn_radiation_wavelength 0.71073
_diffrn_reflns_av_R_equivalents 0.046
_diffrn_reflns_av_sigmaI/netI 0.0648
_diffrn_reflns_limit_h_max 15
_diffrn_reflns_limit_h_min -16
_diffrn_reflns_limit_k_max 10
_diffrn_reflns_limit_k_min -10
_diffrn_reflns_limit_l_max 14
_diffrn_reflns_limit_l_min -14
_diffrn_reflns_number 23564
_diffrn_reflns_theta_full 26.62
_diffrn_reflns_theta_max 30.92
_diffrn_reflns_theta_min 1.8
_exptl_absorpt_coefficient_mu 3.885
_exptl_absorpt_correction_T_max 0.746149
_exptl_absorpt_correction_T_min 0.605627
_exptl_absorpt_correction_type multi-scan
_exptl_absorpt_process_details twinabs
_exptl_crystal_colour white
_exptl_crystal_density_diffrn 2.1052
_exptl_crystal_description plate
_exptl_crystal_F_000 716
_exptl_crystal_size_max 0.231
_exptl_crystal_size_mid 0.199
_exptl_crystal_size_min 0.020
_refine_diff_density_max 1.99
_refine_diff_density_min -1.49
_refine_ls_extinction_method none
_refine_ls_goodness_of_fit_gt 1.30
_refine_ls_goodness_of_fit_ref 1.24
_refine_ls_hydrogen_treatment constr
_refine_ls_number_constraints 44
_refine_ls_number_parameters 155
_refine_ls_number_reflns 21300
_refine_ls_number_restraints 0
_refine_ls_R_factor_all 0.0484
_refine_ls_R_factor_gt 0.0371
_refine_ls_shift/su_max 0.0285
_refine_ls_shift/su_mean 0.0007
_refine_ls_structure_factor_coef F
_refine_ls_weighting_details w=1/(\s^2^(F)+0.0001F^2^)
_refine_ls_weighting_scheme sigma
_refine_ls_wR_factor_gt 0.0453
_refine_ls_wR_factor_ref 0.0465
_reflns_number_gt 18155
_reflns_number_total 21300
_reflns_threshold_expression I>3\s(I)
_cod_data_source_file c6ce00101g2.cif
_cod_data_source_block I
_cod_depositor_comments
;
The following automatic conversions were performed:

'_diffrn_radiation_probe' value 'X-ray' changed to 'x-ray' according
to
/usr/data/users/saulius/crontab/automatic-downloads/rss-feeds/RSC/lib/dictionaries/cif_core.dic
dictionary named 'cif_core.dic' version 2.4.2 from 2011-04-26.

Automatic conversion script
Id: cif_fix_values 4268 2015-11-12 08:31:59Z antanas 

 Adding full bibliography for 7224870--7224876.cif.
;
_cod_original_sg_symbol_Hall '-P 2ycb'
_cod_original_formula_sum 'C9 H13 Ce1 O7'
_cod_database_code 7224870

loop_
_space_group_symop_id
_space_group_symop_operation_xyz
1 x,y,z
2 -x,y+1/2,-z+1/2
3 -x,-y,-z
4 x,-y+1/2,z+1/2

loop_
_atom_site_label
_atom_site_type_symbol
_atom_site_fract_x
_atom_site_fract_y
_atom_site_fract_z
_atom_site_adp_type
_atom_site_U_iso_or_equiv
_atom_site_site_symmetry_multiplicity
_atom_site_occupancy
_atom_site_calc_flag
Ce Ce 0.021646(15) 0.530892(14) 0.212607(13) Uani 0.02031(5) 4 1 d
O12a O -0.1659(2) 0.4757(2) 0.08467(15) Uani 0.0293(7) 4 1 d
O82a O -0.0994(2) 0.0033(2) -0.14933(18) Uani 0.0358(8) 4 1 d
O11b O -0.11101(16) 0.7784(2) 0.19056(16) Uani 0.0280(7) 4 1 d
O81a O -0.1127(2) 0.2714(2) -0.11205(14) Uani 0.0318(8) 4 1 d
O1w O 0.1024(2) 0.3567(2) 0.07740(16) Uani 0.0391(8) 4 1 d
O11a O -0.0987(2) 0.2408(2) 0.15446(13) Uani 0.0280(7) 4 1 d
C1b C -0.2187(3) 0.8131(3) 0.1874(2) Uani 0.0306(11) 4 1 d
C6a C -0.3355(3) -0.0155(4) -0.0975(3) Uani 0.0476(13) 4 1 d
C7a C -0.2290(3) 0.0778(3) -0.0345(2) Uani 0.0268(10) 4 1 d
C8a C -0.1406(3) 0.1231(4) -0.10424(19) Uani 0.0242(10) 4 1 d
C5a C -0.4134(4) 0.0969(5) -0.1716(3) Uani 0.0628(15) 4 1 d
O12b O -0.2520(2) 0.9500(3) 0.21548(16) Uani 0.0396(8) 4 1 d
C2a C -0.2734(2) 0.2275(3) 0.02270(19) Uani 0.0235(10) 4 1 d
C1a C -0.1743(3) 0.3215(4) 0.0904(2) Uani 0.0249(11) 4 1 d
C4a C -0.4596(3) 0.2434(5) -0.1128(3) Uani 0.0532(13) 4 1 d
C3a C -0.3561(3) 0.3425(4) -0.0503(2) Uani 0.0363(11) 4 1 d
H6aa H -0.380531 -0.065538 -0.050044 Uiso 0.0571 4 1 d
H6ab H -0.308063 -0.105085 -0.135994 Uiso 0.0571 4 1 d
H5aa H -0.370125 0.139798 -0.22261 Uiso 0.0754 4 1 d
H5ab H -0.478921 0.034259 -0.208419 Uiso 0.0754 4 1 d
H4aa H -0.508078 0.200823 -0.065794 Uiso 0.0639 4 1 d
H4ab H -0.506719 0.315785 -0.162456 Uiso 0.0639 4 1 d
H3aa H -0.386087 0.427153 -0.00976 Uiso 0.0436 4 1 d
H3ab H -0.313086 0.39618 -0.097987 Uiso 0.0436 4 1 d
H7a H -0.186343 0.006877 0.018803 Uiso 0.0322 4 1 d
H1b H -0.276971 0.730108 0.162231 Uiso 0.0368 4 1 d
H2a H -0.320374 0.180062 0.069488 Uiso 0.0282 4 1 d

loop_
_atom_site_aniso_label
_atom_site_aniso_type_symbol
_atom_site_aniso_U_11
_atom_site_aniso_U_22
_atom_site_aniso_U_33
_atom_site_aniso_U_12
_atom_site_aniso_U_13
_atom_site_aniso_U_23
Ce Ce 0.03156(8) 0.01219(7) 0.01891(8) -0.00059(7) 0.00916(7) -0.00047(7)
O12a O 0.0522(15) 0.0108(10) 0.0220(10) 0.0011(10) -0.0015(9) -0.0042(8)
O82a O 0.0476(16) 0.0270(12) 0.0386(12) -0.0047(9) 0.0236(12) -0.0103(10)
O11b O 0.0289(12) 0.0217(10) 0.0330(11) 0.0012(8) 0.0043(11) -0.0042(10)
O81a O 0.0503(16) 0.0196(12) 0.0310(12) -0.0028(10) 0.0225(10) 0.0012(9)
O1w O 0.0565(15) 0.0309(12) 0.0352(12) -0.0012(10) 0.0227(12) -0.0051(10)
O11a O 0.0283(13) 0.0281(12) 0.0259(11) 0.0015(9) 0.0004(9) 0.0073(9)
C1b C 0.035(2) 0.0228(16) 0.0345(18) -0.0029(12) 0.0070(16) 0.0007(14)
C6a C 0.051(2) 0.048(2) 0.047(2) -0.0205(16) 0.0187(19) -0.0208(18)
C7a C 0.0394(19) 0.0182(15) 0.0238(15) -0.0044(13) 0.0081(13) -0.0010(12)
C8a C 0.0374(19) 0.0210(17) 0.0141(14) -0.0031(13) 0.0045(12) -0.0030(12)
C5a C 0.054(3) 0.086(3) 0.046(2) -0.027(2) 0.0022(18) -0.019(2)
O12b O 0.0381(14) 0.0344(13) 0.0478(14) 0.0059(10) 0.0118(10) 0.0031(10)
C2a C 0.0252(16) 0.0281(16) 0.0198(16) -0.0007(12) 0.0108(12) -0.0003(12)
C1a C 0.0299(19) 0.034(2) 0.0130(15) 0.0010(13) 0.0096(13) -0.0009(13)
C4a C 0.036(2) 0.071(2) 0.049(2) -0.0065(19) 0.000(2) 0.0088(19)
C3a C 0.033(2) 0.0400(19) 0.0353(18) 0.0074(14) 0.0036(15) 0.0031(14)

loop_
_atom_type_symbol
_atom_type_scat_dispersion_real
_atom_type_scat_dispersion_imag
_atom_type_scat_source
C 0.0033 0.0016 'International Tables Vol C tables 4.2.6.8 and 6.1.1.1'
H 0.0000 0.0000 'International Tables Vol C tables 4.2.6.8 and 6.1.1.1'
Ce -0.2486 2.6331 'International Tables Vol C tables 4.2.6.8 and 6.1.1.1'
O 0.0106 0.0060 'International Tables Vol C tables 4.2.6.8 and 6.1.1.1'

loop_
_geom_angle_atom_site_label_1
_geom_angle_atom_site_label_2
_geom_angle_atom_site_label_3
_geom_angle_site_symmetry_1
_geom_angle_site_symmetry_3
_geom_angle
O82a Ce O11b 4_555 . 75.99(7)
O82a Ce O11b 4_555 2_545 77.40(7)
O82a Ce O81a 4_555 3_565 145.20(7)
O82a Ce O11a 4_555 2_555 75.43(7)
O11b Ce O11b . 2_545 152.98(7)
O11b Ce O81a . 3_565 74.38(7)
O11b Ce O11a . 2_555 70.87(6)
O11b Ce O81a 2_545 3_565 128.58(7)
O11b Ce O11a 2_545 2_555 97.91(6)
O81a Ce O11a 3_565 2_555 77.93(6)
Ce O82a C8a 4_554 . 136.73(19)
Ce O11b Ce . 2_555 113.44(7)
Ce O11b C1b . . 139.24(17)
Ce O11b C1b 2_555 . 98.71(16)
Ce O81a C8a 3_565 . 145.02(19)
Ce O11a C1a 2_545 . 158.1(2)
O11b C1b O12b . . 122.6(3)
O11b C1b H1b . . 118.7
O12b C1b H1b . . 118.7
C7a C6a C5a . . 112.2(3)
C7a C6a H6aa . . 109.47
C7a C6a H6ab . . 109.47
C5a C6a H6aa . . 109.47
C5a C6a H6ab . . 109.47
H6aa C6a H6ab . . 106.58
C6a C7a C8a . . 110.8(2)
C6a C7a C2a . . 109.3(3)
C6a C7a H7a . . 110.54
C8a C7a C2a . . 114.4(2)
C8a C7a H7a . . 104.96
C2a C7a H7a . . 106.6
O82a C8a O81a . . 124.6(3)
O82a C8a C7a . . 116.2(3)
O81a C8a C7a . . 119.2(3)
C6a C5a C4a . . 111.2(3)
C6a C5a H5aa . . 109.47
C6a C5a H5ab . . 109.47
C4a C5a H5aa . . 109.47
C4a C5a H5ab . . 109.47
H5aa C5a H5ab . . 107.67
C7a C2a C1a . . 112.7(2)
C7a C2a C3a . . 113.3(2)
C7a C2a H2a . . 105.52
C1a C2a C3a . . 112.5(2)
C1a C2a H2a . . 106.44
C3a C2a H2a . . 105.74
O12a C1a O11a . . 119.7(3)
O12a C1a C2a . . 121.3(2)
O11a C1a C2a . . 119.1(3)
C5a C4a C3a . . 110.5(3)
C5a C4a H4aa . . 109.47
C5a C4a H4ab . . 109.47
C3a C4a H4aa . . 109.47
C3a C4a H4ab . . 109.47
H4aa C4a H4ab . . 108.44
C2a C3a C4a . . 110.7(3)
C2a C3a H3aa . . 109.47
C2a C3a H3ab . . 109.47
C4a C3a H3aa . . 109.47
C4a C3a H3ab . . 109.47
H3aa C3a H3ab . . 108.19

loop_
_geom_bond_atom_site_label_1
_geom_bond_atom_site_label_2
_geom_bond_site_symmetry_2
_geom_bond_distance
Ce O82a 4_555 2.471(3)
Ce O11b . 2.4898(17)
Ce O11b 2_545 2.5047(17)
Ce O81a 3_565 2.408(2)
Ce O11a 2_555 2.4586(18)
O12a C1a . 1.243(4)
O82a C8a . 1.260(4)
O11b C1b . 1.265(4)
O81a C8a . 1.241(4)
O11a C1a . 1.268(3)
C1b O12b . 1.238(4)
C1b H1b . 0.96
C6a C7a . 1.541(4)
C6a C5a . 1.493(5)
C6a H6aa . 0.96
C6a H6ab . 0.96
C7a C8a . 1.521(4)
C7a C2a . 1.545(4)
C7a H7a . 0.96
C5a C4a . 1.545(6)
C5a H5aa . 0.96
C5a H5ab . 0.96
C2a C1a . 1.512(4)
C2a C3a . 1.527(4)
C2a H2a . 0.96
C4a C3a . 1.538(4)
C4a H4aa . 0.96
C4a H4ab . 0.96
C3a H3aa . 0.96
C3a H3ab . 0.96

loop_
_twin_individual_id
_twin_individual_mass_fraction_refined
_twin_individual_twin_matrix_11
_twin_individual_twin_matrix_12
_twin_individual_twin_matrix_13
_twin_individual_twin_matrix_21
_twin_individual_twin_matrix_22
_twin_individual_twin_matrix_23
_twin_individual_twin_matrix_31
_twin_individual_twin_matrix_32
_twin_individual_twin_matrix_33
1 0.7226(5) 1 0 0 0 1 0 0 0 1
2 0.2774(5) 1 0 0 0 -1 0 0.3166 0 -1
